data_4112032
loop_
_publ_author_name
'Fenbao Zhang'
'Christopher W. Kirby'
'Douglas W. Hairsine'
'Michael C. Jennings'
'Richard J. Puddephatt'

_publ_section_title
;
 Activation of C-H Bonds of Arenes: Selectivity and Reactivity in
 Bis(pyridyl) Platinum(II) Complexes
;
_journal_name_full 'Journal of the American Chemical Society'
_journal_page_first 14196
_journal_page_last 14197
_journal_paper_doi 10.1021/ja055436z
_journal_volume 127
_journal_year 2005
_chemical_formula_sum 'C37 H20 B F15 N2 O Pt'
_chemical_formula_weight 999.45
_chemical_name_systematic
; 
 ? 
;
_space_group_IT_number 14
_symmetry_cell_setting monoclinic
_symmetry_space_group_name_Hall '-P 2ybc'
_symmetry_space_group_name_H-M 'P 1 21/c 1'
_atom_sites_solution_hydrogens constr
_atom_sites_solution_primary direct
_atom_sites_solution_secondary difmap
_audit_creation_method SHELXL-97
_cell_angle_alpha 90.00
_cell_angle_beta 90.040(2)
_cell_angle_gamma 90.00
_cell_formula_units_Z 4
_cell_length_a 8.5660(2)
_cell_length_b 17.8544(4)
_cell_length_c 22.6002(6)
_cell_measurement_reflns_used 8112
_cell_measurement_temperature 150(2)
_cell_measurement_theta_max 27.48
_cell_measurement_theta_min 1.70
_cell_volume 3456.49(14)
_computing_cell_refinement 'DENZO-SMN (Otwinowski & Minor, 1997)'
_computing_data_collection 'COLLECT (Nonius, 1997-2001)'
_computing_data_reduction DENZO-SMN
_computing_molecular_graphics 'SHELXTL/PC (Sheldrick, 2001)'
_computing_publication_material SHELXTL/PC
_computing_structure_refinement 'SHELXL-97 (Sheldrick, 1997)'
_computing_structure_solution 'SHELXS-97 (Sheldrick, 1997)'
_diffrn_ambient_temperature 150(2)
_diffrn_measured_fraction_theta_full 0.998
_diffrn_measured_fraction_theta_max 0.998
_diffrn_measurement_device_type 'Nonius Kappa-CCD'
_diffrn_measurement_method '\f scans , and \w scans with \k offsets'
_diffrn_radiation_monochromator graphite
_diffrn_radiation_source 'fine-focus sealed tube'
_diffrn_radiation_type MoK\a
_diffrn_radiation_wavelength 0.71073
_diffrn_reflns_av_R_equivalents 0.084
_diffrn_reflns_av_sigmaI/netI 0.0600
_diffrn_reflns_limit_h_max 10
_diffrn_reflns_limit_h_min -10
_diffrn_reflns_limit_k_max 21
_diffrn_reflns_limit_k_min -21
_diffrn_reflns_limit_l_max 26
_diffrn_reflns_limit_l_min -26
_diffrn_reflns_number 38148
_diffrn_reflns_theta_full 25.02
_diffrn_reflns_theta_max 25.02
_diffrn_reflns_theta_min 2.64
_diffrn_standards_number 0
_exptl_absorpt_coefficient_mu 4.176
_exptl_absorpt_correction_T_max 0.6802
_exptl_absorpt_correction_T_min 0.2292
_exptl_absorpt_correction_type multi-scan
_exptl_absorpt_process_details 'DENZO-SMN (Otwinowski & Minor, 1997)'
_exptl_crystal_colour colourless
_exptl_crystal_density_diffrn 1.921
_exptl_crystal_description rod
_exptl_crystal_F_000 1928
_exptl_crystal_size_max 0.50
_exptl_crystal_size_mid 0.13
_exptl_crystal_size_min 0.10
_refine_diff_density_max 1.208
_refine_diff_density_min -1.331
_refine_diff_density_rms 0.128
_refine_ls_extinction_method none
_refine_ls_goodness_of_fit_ref 1.056
_refine_ls_hydrogen_treatment mixed
_refine_ls_matrix_type full
_refine_ls_number_parameters 469
_refine_ls_number_reflns 6096
_refine_ls_number_restraints 1
_refine_ls_restrained_S_all 1.056
_refine_ls_R_factor_all 0.0566
_refine_ls_R_factor_gt 0.0356
_refine_ls_shift/su_max 0.002
_refine_ls_shift/su_mean 0.000
_refine_ls_structure_factor_coef Fsqd
_refine_ls_weighting_details 'calc w=1/[\s^2^(Fo^2^)+(0.0429P)^2^+0.0000P] where P=(Fo^2^+2Fc^2^)/3'
_refine_ls_weighting_scheme calc
_refine_ls_wR_factor_gt 0.0813
_refine_ls_wR_factor_ref 0.0873
_reflns_number_gt 4613
_reflns_number_total 6096
_reflns_threshold_expression I>2\s(I)
_cod_data_source_file ja055436zsi20050817_031919_5.cif
_cod_data_source_block complex_6c
_cod_database_code 4112032

loop_
_symmetry_equiv_pos_as_xyz
'x, y, z'
'-x, y+1/2, -z+1/2'
'-x, -y, -z'
'x, -y-1/2, z-1/2'

loop_
_atom_site_label
_atom_site_type_symbol
_atom_site_fract_x
_atom_site_fract_y
_atom_site_fract_z
_atom_site_U_iso_or_equiv
_atom_site_adp_type
_atom_site_occupancy
_atom_site_symmetry_multiplicity
_atom_site_calc_flag
_atom_site_refinement_flags
Pt Pt 0.17818(2) 0.385444(12) 0.108295(9) 0.02287(9) Uani 1 1 d .
N1 N 0.2507(5) 0.4686(2) 0.05663(19) 0.0234(11) Uani 1 1 d .
C2 C 0.1892(6) 0.4788(3) 0.0021(2) 0.0236(13) Uani 1 1 d .
H2A H 0.1142 0.4439 -0.0120 0.028 Uiso 1 1 calc R
C3 C 0.2308(6) 0.5378(3) -0.0339(2) 0.0291(14) Uani 1 1 d .
H3A H 0.1837 0.5437 -0.0717 0.035 Uiso 1 1 calc R
C4 C 0.3411(7) 0.5878(3) -0.0145(2) 0.0275(14) Uani 1 1 d .
H4A H 0.3727 0.6286 -0.0387 0.033 Uiso 1 1 calc R
C5 C 0.4049(6) 0.5774(3) 0.0410(2) 0.0246(13) Uani 1 1 d .
H5A H 0.4816 0.6114 0.0552 0.030 Uiso 1 1 calc R
C6 C 0.3582(6) 0.5182(3) 0.0760(2) 0.0224(13) Uani 1 1 d .
C7 C 0.4274(6) 0.5082(3) 0.1364(2) 0.0273(13) Uani 1 1 d .
H7A H 0.5028 0.5492 0.1435 0.033 Uiso 1 1 calc R
H7B H 0.4862 0.4605 0.1371 0.033 Uiso 1 1 calc R
C8 C 0.3105(6) 0.5075(3) 0.1861(2) 0.0269(13) Uani 1 1 d .
C9 C 0.3237(6) 0.5537(3) 0.2345(2) 0.0321(15) Uani 1 1 d .
H9A H 0.4073 0.5885 0.2367 0.038 Uiso 1 1 calc R
C10 C 0.2156(7) 0.5497(3) 0.2799(2) 0.0338(15) Uani 1 1 d .
H10A H 0.2239 0.5815 0.3134 0.041 Uiso 1 1 calc R
C11 C 0.0957(7) 0.4984(3) 0.2753(2) 0.0344(15) Uani 1 1 d .
H11A H 0.0193 0.4945 0.3056 0.041 Uiso 1 1 calc R
C12 C 0.0884(6) 0.4529(3) 0.2261(2) 0.0284(14) Uani 1 1 d .
H12A H 0.0058 0.4176 0.2230 0.034 Uiso 1 1 calc R
N13 N 0.1953(5) 0.4568(2) 0.1818(2) 0.0268(11) Uani 1 1 d .
O20 O 0.1088(4) 0.3023(2) 0.16492(17) 0.0280(9) Uani 1 1 d D
H20A H 0.034(5) 0.278(3) 0.150(2) 0.042 Uiso 1 1 d D
B20 B 0.2160(8) 0.2454(4) 0.1958(3) 0.0275(16) Uani 1 1 d .
C21 C 0.2509(5) 0.17226(19) 0.15045(15) 0.0326(15) Uani 1 1 d G
C22 C 0.3969(4) 0.1405(2) 0.14103(17) 0.0398(16) Uani 1 1 d G
C23 C 0.4130(5) 0.0806(2) 0.1022(2) 0.0475(19) Uani 1 1 d G
C24 C 0.2831(6) 0.0525(2) 0.07281(18) 0.052(2) Uani 1 1 d G
C25 C 0.1370(5) 0.0842(2) 0.08223(18) 0.0496(19) Uani 1 1 d G
C26 C 0.1209(4) 0.1441(2) 0.12105(18) 0.0345(15) Uani 1 1 d G
C31 C 0.3711(3) 0.2972(2) 0.21803(16) 0.0258(14) Uani 1 1 d G
C32 C 0.4918(4) 0.3123(2) 0.17873(12) 0.0296(14) Uani 1 1 d G
C33 C 0.6167(4) 0.3568(2) 0.19640(15) 0.0319(15) Uani 1 1 d G
C34 C 0.6209(4) 0.3860(2) 0.25338(17) 0.0375(16) Uani 1 1 d G
C35 C 0.5002(4) 0.3708(2) 0.29269(13) 0.0420(17) Uani 1 1 d G
C36 C 0.3753(4) 0.3264(2) 0.27501(14) 0.0358(15) Uani 1 1 d G
C41 C 0.1183(4) 0.2084(2) 0.25435(13) 0.0266(13) Uani 1 1 d G
C42 C 0.2043(3) 0.1600(2) 0.28984(16) 0.0358(16) Uani 1 1 d G
C43 C 0.1369(4) 0.1288(2) 0.34004(15) 0.0382(16) Uani 1 1 d G
C44 C -0.0165(4) 0.1459(2) 0.35476(13) 0.0305(14) Uani 1 1 d G
C45 C -0.1025(3) 0.1943(2) 0.31928(16) 0.0300(14) Uani 1 1 d G
C46 C -0.0351(4) 0.22556(19) 0.26907(15) 0.0281(14) Uani 1 1 d G
F22 F 0.5239(4) 0.1599(2) 0.17008(14) 0.0415(9) Uani 1 1 d .
F23 F 0.5516(5) 0.0505(2) 0.09306(18) 0.0688(13) Uani 1 1 d .
F24 F 0.2969(6) -0.0042(2) 0.0335(2) 0.0852(15) Uani 1 1 d .
F25 F 0.0113(5) 0.0560(2) 0.05541(18) 0.0680(12) Uani 1 1 d .
F26 F -0.0215(4) 0.16875(18) 0.13126(14) 0.0399(9) Uani 1 1 d .
F32 F 0.4945(4) 0.29034(18) 0.12343(13) 0.0345(8) Uani 1 1 d .
F33 F 0.7330(4) 0.3719(2) 0.15966(15) 0.0425(9) Uani 1 1 d .
F34 F 0.7417(4) 0.4293(2) 0.27087(17) 0.0593(11) Uani 1 1 d .
F35 F 0.5039(5) 0.3995(2) 0.34690(18) 0.0690(14) Uani 1 1 d .
F36 F 0.2642(4) 0.3171(2) 0.31354(15) 0.0526(11) Uani 1 1 d .
F42 F 0.3485(4) 0.1427(2) 0.27838(16) 0.0576(12) Uani 1 1 d .
F43 F 0.2175(4) 0.0825(2) 0.37367(17) 0.0627(12) Uani 1 1 d .
F44 F -0.0806(4) 0.11512(19) 0.40340(15) 0.0441(10) Uani 1 1 d .
F45 F -0.2479(4) 0.2104(2) 0.33384(16) 0.0490(10) Uani 1 1 d .
F46 F -0.1242(4) 0.2700(2) 0.23743(15) 0.0477(10) Uani 1 1 d .
C51 C 0.1400(5) 0.31302(19) 0.04069(15) 0.0345(15) Uani 1 1 d G
C52 C -0.0126(4) 0.2881(2) 0.03371(17) 0.0388(16) Uani 1 1 d G
H52A H -0.0939 0.3092 0.0569 0.047 Uiso 1 1 calc R
C53 C -0.0462(4) 0.2322(2) -0.00721(19) 0.0446(17) Uani 1 1 d G
C54 C 0.0727(6) 0.2013(2) -0.04115(16) 0.054(2) Uani 1 1 d G
C55 C 0.2253(5) 0.2263(2) -0.03418(18) 0.056(2) Uani 1 1 d G
H55A H 0.3067 0.2052 -0.0574 0.068 Uiso 1 1 calc R
C56 C 0.2590(4) 0.2821(2) 0.00674(18) 0.0433(18) Uani 1 1 d G
H56A H 0.3633 0.2992 0.0115 0.052 Uiso 1 1 calc R
C57 C -0.2162(9) 0.2052(4) -0.0119(4) 0.076(3) Uani 1 1 d .
H57A H -0.2237 0.1662 -0.0423 0.114 Uiso 1 1 calc R
H57B H -0.2836 0.2474 -0.0227 0.114 Uiso 1 1 calc R
H57C H -0.2496 0.1848 0.0263 0.114 Uiso 1 1 calc R
C58 C 0.0355(11) 0.1371(4) -0.0844(3) 0.073(3) Uani 1 1 d .
H58A H -0.0769 0.1269 -0.0838 0.110 Uiso 1 1 calc R
H58B H 0.0926 0.0920 -0.0724 0.110 Uiso 1 1 calc R
H58C H 0.0672 0.1515 -0.1245 0.110 Uiso 1 1 calc R

loop_
_atom_site_aniso_label
_atom_site_aniso_U_11
_atom_site_aniso_U_22
_atom_site_aniso_U_33
_atom_site_aniso_U_23
_atom_site_aniso_U_13
_atom_site_aniso_U_12
Pt 0.02626(14) 0.01936(14) 0.02301(13) 0.00233(10) 0.00036(9) -0.00165(10)
N1 0.024(3) 0.026(3) 0.020(2) -0.002(2) 0.001(2) 0.004(2)
C2 0.025(3) 0.022(3) 0.023(3) -0.005(3) 0.006(2) 0.000(3)
C3 0.031(3) 0.032(4) 0.024(3) -0.001(3) 0.004(3) 0.004(3)
C4 0.036(4) 0.017(3) 0.029(3) 0.005(3) 0.012(3) 0.002(3)
C5 0.021(3) 0.019(3) 0.034(3) 0.000(3) 0.004(2) -0.002(3)
C6 0.021(3) 0.021(3) 0.025(3) -0.001(3) 0.004(2) 0.007(3)
C7 0.024(3) 0.032(3) 0.026(3) 0.005(3) -0.002(2) -0.006(3)
C8 0.026(3) 0.030(3) 0.024(3) 0.002(3) -0.002(2) 0.002(3)
C9 0.027(3) 0.032(4) 0.038(4) -0.006(3) 0.001(3) -0.005(3)
C10 0.039(4) 0.038(4) 0.024(3) -0.004(3) 0.002(3) 0.001(3)
C11 0.040(4) 0.036(4) 0.027(3) 0.000(3) 0.012(3) -0.003(3)
C12 0.025(3) 0.022(3) 0.038(4) 0.007(3) 0.005(3) -0.006(3)
N13 0.030(3) 0.023(3) 0.027(3) 0.002(2) 0.004(2) -0.003(2)
O20 0.029(2) 0.026(2) 0.028(2) 0.0098(19) -0.0030(18) -0.0065(18)
B20 0.028(4) 0.031(4) 0.023(3) 0.008(3) -0.001(3) 0.007(3)
C21 0.032(3) 0.042(4) 0.023(3) 0.011(3) 0.005(3) 0.005(3)
C22 0.053(5) 0.041(4) 0.026(3) 0.010(3) 0.013(3) 0.007(3)
C23 0.068(5) 0.025(4) 0.049(4) 0.003(4) 0.020(4) 0.010(4)
C24 0.088(6) 0.022(4) 0.047(4) 0.000(3) 0.024(4) -0.004(4)
C25 0.072(5) 0.032(4) 0.045(4) 0.003(4) 0.002(4) -0.022(4)
C26 0.051(4) 0.023(3) 0.029(3) 0.008(3) 0.001(3) -0.002(3)
C31 0.019(3) 0.025(3) 0.033(3) 0.011(3) -0.001(2) 0.007(2)
C32 0.025(3) 0.033(4) 0.032(3) 0.008(3) 0.003(3) 0.004(3)
C33 0.017(3) 0.039(4) 0.039(4) 0.009(3) 0.001(3) 0.009(3)
C34 0.017(3) 0.043(4) 0.053(4) -0.005(3) -0.004(3) -0.007(3)
C35 0.041(4) 0.049(5) 0.036(4) -0.009(3) 0.002(3) 0.002(3)
C36 0.030(3) 0.045(4) 0.033(4) -0.002(3) 0.003(3) -0.003(3)
C41 0.026(3) 0.024(3) 0.030(3) 0.004(3) 0.003(3) -0.002(3)
C42 0.029(3) 0.045(4) 0.034(4) 0.014(3) 0.006(3) 0.010(3)
C43 0.039(4) 0.042(4) 0.034(4) 0.018(3) 0.005(3) 0.013(3)
C44 0.039(4) 0.029(3) 0.024(3) 0.000(3) 0.009(3) -0.007(3)
C45 0.022(3) 0.032(4) 0.036(4) -0.002(3) 0.003(3) 0.000(3)
C46 0.025(3) 0.026(3) 0.033(3) 0.001(3) -0.001(3) 0.002(3)
F22 0.041(2) 0.046(2) 0.038(2) 0.0083(18) 0.0026(17) 0.0178(18)
F23 0.088(3) 0.048(3) 0.070(3) -0.010(2) 0.026(2) 0.025(2)
F24 0.136(4) 0.044(3) 0.075(3) -0.033(3) 0.025(3) 0.001(3)
F25 0.097(3) 0.044(3) 0.063(3) -0.010(2) -0.005(2) -0.025(2)
F26 0.045(2) 0.032(2) 0.043(2) 0.0043(17) -0.0006(17) -0.0127(17)
F32 0.037(2) 0.040(2) 0.0267(19) 0.0089(16) 0.0072(15) 0.0001(16)
F33 0.0240(19) 0.057(2) 0.046(2) 0.0195(18) 0.0060(16) -0.0014(16)
F34 0.032(2) 0.076(3) 0.069(3) -0.011(2) -0.0009(19) -0.019(2)
F35 0.055(3) 0.100(4) 0.052(3) -0.040(2) 0.011(2) -0.029(2)
F36 0.044(2) 0.078(3) 0.036(2) -0.021(2) 0.0220(17) -0.019(2)
F42 0.034(2) 0.083(3) 0.055(2) 0.041(2) 0.0208(18) 0.031(2)
F43 0.048(2) 0.082(3) 0.058(3) 0.047(2) 0.015(2) 0.023(2)
F44 0.043(2) 0.055(2) 0.034(2) 0.0160(18) 0.0118(16) -0.0067(18)
F45 0.028(2) 0.062(3) 0.057(2) 0.008(2) 0.0185(17) 0.0059(18)
F46 0.030(2) 0.057(2) 0.056(2) 0.032(2) 0.0036(17) 0.0164(18)
C51 0.051(4) 0.024(3) 0.028(3) 0.014(3) 0.008(3) -0.002(3)
C52 0.049(4) 0.027(4) 0.040(4) 0.002(3) -0.004(3) -0.006(3)
C53 0.063(5) 0.028(4) 0.044(4) 0.011(3) -0.015(3) -0.014(3)
C54 0.107(7) 0.024(4) 0.030(4) -0.005(3) 0.007(4) -0.021(4)
C55 0.092(6) 0.037(4) 0.041(4) -0.008(4) 0.026(4) -0.022(4)
C56 0.065(5) 0.029(4) 0.036(4) -0.006(3) 0.018(3) -0.017(3)
C57 0.098(7) 0.050(5) 0.079(6) -0.006(5) -0.030(5) -0.010(5)
C58 0.120(8) 0.051(5) 0.048(5) -0.011(4) 0.017(5) -0.041(5)

loop_
_atom_type_symbol
_atom_type_description
_atom_type_scat_dispersion_real
_atom_type_scat_dispersion_imag
_atom_type_scat_source
C C 0.0033 0.0016 'International Tables Vol C Tables 4.2.6.8 and 6.1.1.4'
H H 0.0000 0.0000 'International Tables Vol C Tables 4.2.6.8 and 6.1.1.4'
B B 0.0013 0.0007 'International Tables Vol C Tables 4.2.6.8 and 6.1.1.4'
N N 0.0061 0.0033 'International Tables Vol C Tables 4.2.6.8 and 6.1.1.4'
O O 0.0106 0.0060 'International Tables Vol C Tables 4.2.6.8 and 6.1.1.4'
F F 0.0171 0.0103 'International Tables Vol C Tables 4.2.6.8 and 6.1.1.4'
Pt Pt -1.7033 8.3905 'International Tables Vol C Tables 4.2.6.8 and 6.1.1.4'

loop_
_geom_angle_atom_site_label_1
_geom_angle_atom_site_label_2
_geom_angle_atom_site_label_3
_geom_angle
N1 Pt C51 94.81(17)
N1 Pt O20 177.19(16)
C51 Pt O20 87.82(15)
N1 Pt N13 89.42(17)
C51 Pt N13 174.06(15)
O20 Pt N13 88.02(16)
C6 N1 C2 118.2(5)
C6 N1 Pt 120.8(4)
C2 N1 Pt 120.9(4)
N1 C2 C3 122.7(5)
N1 C2 H2A 118.7
C3 C2 H2A 118.7
C4 C3 C2 119.2(6)
C4 C3 H3A 120.4
C2 C3 H3A 120.4
C3 C4 C5 118.3(5)
C3 C4 H4A 120.8
C5 C4 H4A 120.8
C4 C5 C6 120.6(5)
C4 C5 H5A 119.7
C6 C5 H5A 119.7
N1 C6 C5 120.9(5)
N1 C6 C7 119.2(5)
C5 C6 C7 119.9(5)
C6 C7 C8 114.7(4)
C6 C7 H7A 108.6
C8 C7 H7A 108.6
C6 C7 H7B 108.6
C8 C7 H7B 108.6
H7A C7 H7B 107.6
N13 C8 C9 121.5(5)
N13 C8 C7 116.2(5)
C9 C8 C7 122.3(5)
C8 C9 C10 120.3(5)
C8 C9 H9A 119.9
C10 C9 H9A 119.9
C11 C10 C9 118.4(5)
C11 C10 H10A 120.8
C9 C10 H10A 120.8
C12 C11 C10 119.0(5)
C12 C11 H11A 120.5
C10 C11 H11A 120.5
N13 C12 C11 122.2(5)
N13 C12 H12A 118.9
C11 C12 H12A 118.9
C8 N13 C12 118.6(5)
C8 N13 Pt 121.1(3)
C12 N13 Pt 120.3(4)
B20 O20 Pt 126.1(3)
B20 O20 H20A 108(4)
Pt O20 H20A 110(4)
O20 B20 C21 110.0(4)
O20 B20 C31 104.0(4)
C21 B20 C31 117.6(4)
O20 B20 C41 108.5(4)
C21 B20 C41 105.0(4)
C31 B20 C41 111.6(4)
C22 C21 C26 120.0
C22 C21 B20 124.7(3)
C26 C21 B20 115.3(3)
F22 C22 C23 115.8(3)
F22 C22 C21 124.0(3)
C23 C22 C21 120.0
F23 C23 C22 120.2(4)
F23 C23 C24 119.8(4)
C22 C23 C24 120.0
F24 C24 C23 120.9(4)
F24 C24 C25 119.0(4)
C23 C24 C25 120.0
F25 C25 C24 120.1(4)
F25 C25 C26 119.8(4)
C24 C25 C26 120.0
F26 C26 C25 117.4(3)
F26 C26 C21 122.5(3)
C25 C26 C21 120.0
C32 C31 C36 120.0
C32 C31 B20 120.0(3)
C36 C31 B20 119.9(3)
F32 C32 C31 124.4(3)
F32 C32 C33 115.5(3)
C31 C32 C33 120.0
F33 C33 C34 119.0(3)
F33 C33 C32 121.0(3)
C34 C33 C32 120.0
F34 C34 C35 119.6(3)
F34 C34 C33 120.4(3)
C35 C34 C33 120.0
F35 C35 C34 119.8(3)
F35 C35 C36 120.2(3)
C34 C35 C36 120.0
F36 C36 C35 116.4(3)
F36 C36 C31 123.6(3)
C35 C36 C31 120.0
C42 C41 C46 120.0
C42 C41 B20 115.5(3)
C46 C41 B20 124.5(3)
F42 C42 C43 117.6(3)
F42 C42 C41 122.4(3)
C43 C42 C41 120.0
F43 C43 C42 120.3(3)
F43 C43 C44 119.7(3)
C42 C43 C44 120.0
F44 C44 C43 119.4(3)
F44 C44 C45 120.6(3)
C43 C44 C45 120.0
F45 C45 C46 120.6(3)
F45 C45 C44 119.4(3)
C46 C45 C44 120.0
F46 C46 C45 116.5(3)
F46 C46 C41 123.5(3)
C45 C46 C41 120.0
C52 C51 C56 120.0
C52 C51 Pt 116.2(2)
C56 C51 Pt 123.4(2)
C53 C52 C51 120.0
C53 C52 H52A 120.0
C51 C52 H52A 120.0
C54 C53 C52 120.0
C54 C53 C57 122.1(4)
C52 C53 C57 117.8(4)
C53 C54 C55 120.0
C53 C54 C58 119.6(4)
C55 C54 C58 120.3(4)
C54 C55 C56 120.0
C54 C55 H55A 120.0
C56 C55 H55A 120.0
C55 C56 C51 120.0
C55 C56 H56A 120.0
C51 C56 H56A 120.0
C53 C57 H57A 109.5
C53 C57 H57B 109.5
H57A C57 H57B 109.5
C53 C57 H57C 109.5
H57A C57 H57C 109.5
H57B C57 H57C 109.5
C54 C58 H58A 109.5
C54 C58 H58B 109.5
H58A C58 H58B 109.5
C54 C58 H58C 109.5
H58A C58 H58C 109.5
H58B C58 H58C 109.5

loop_
_geom_bond_atom_site_label_1
_geom_bond_atom_site_label_2
_geom_bond_distance
Pt N1 1.989(4)
Pt C51 2.028(3)
Pt O20 2.048(4)
Pt N13 2.100(5)
N1 C6 1.350(7)
N1 C2 1.353(6)
C2 C3 1.377(7)
C2 H2A 0.9500
C3 C4 1.371(8)
C3 H3A 0.9500
C4 C5 1.381(8)
C4 H4A 0.9500
C5 C6 1.381(7)
C5 H5A 0.9500
C6 C7 1.497(7)
C7 C8 1.506(7)
C7 H7A 0.9900
C7 H7B 0.9900
C8 N13 1.342(7)
C8 C9 1.373(7)
C9 C10 1.384(7)
C9 H9A 0.9500
C10 C11 1.380(8)
C10 H10A 0.9500
C11 C12 1.379(8)
C11 H11A 0.9500
C12 N13 1.358(6)
C12 H12A 0.9500
O20 B20 1.537(7)
O20 H20A 0.84(2)
B20 C21 1.687(7)
B20 C31 1.695(7)
B20 C41 1.700(7)
C21 C22 1.3900
C21 C26 1.3900
C22 F22 1.316(5)
C22 C23 1.3900
C23 F23 1.320(5)
C23 C24 1.3900
C24 F24 1.351(5)
C24 C25 1.3900
C25 F25 1.335(5)
C25 C26 1.3900
C26 F26 1.318(4)
C31 C32 1.3900
C31 C36 1.3900
C32 F32 1.310(4)
C32 C33 1.3900
C33 F33 1.326(4)
C33 C34 1.3900
C34 F34 1.351(4)
C34 C35 1.3900
C35 F35 1.328(5)
C35 C36 1.3900
C36 F36 1.301(4)
C41 C42 1.3900
C41 C46 1.3900
C42 F42 1.299(4)
C42 C43 1.3900
C43 F43 1.317(4)
C43 C44 1.3900
C44 F44 1.347(4)
C44 C45 1.3900
C45 F45 1.320(4)
C45 C46 1.3900
C46 F46 1.312(4)
C51 C52 1.3900
C51 C56 1.3900
C52 C53 1.3900
C52 H52A 0.9500
C53 C54 1.3900
C53 C57 1.537(8)
C54 C55 1.3900
C54 C58 1.540(7)
C55 C56 1.3900
C55 H55A 0.9500
C56 H56A 0.9500
C57 H57A 0.9800
C57 H57B 0.9800
C57 H57C 0.9800
C58 H58A 0.9800
C58 H58B 0.9800
C58 H58C 0.9800

loop_
_geom_torsion_atom_site_label_1
_geom_torsion_atom_site_label_2
_geom_torsion_atom_site_label_3
_geom_torsion_atom_site_label_4
_geom_torsion
C51 Pt N1 C6 -148.4(4)
O20 Pt N1 C6 12(3)
N13 Pt N1 C6 35.7(4)
C51 Pt N1 C2 34.3(4)
O20 Pt N1 C2 -166(3)
N13 Pt N1 C2 -141.6(4)
C6 N1 C2 C3 -0.6(7)
Pt N1 C2 C3 176.8(4)
N1 C2 C3 C4 1.2(8)
C2 C3 C4 C5 -0.8(8)
C3 C4 C5 C6 -0.2(8)
C2 N1 C6 C5 -0.5(7)
Pt N1 C6 C5 -177.8(4)
C2 N1 C6 C7 179.7(5)
Pt N1 C6 C7 2.4(6)
C4 C5 C6 N1 0.8(8)
C4 C5 C6 C7 -179.4(5)
N1 C6 C7 C8 -58.0(7)
C5 C6 C7 C8 122.2(5)
C6 C7 C8 N13 55.6(7)
C6 C7 C8 C9 -127.0(6)
N13 C8 C9 C10 -1.0(9)
C7 C8 C9 C10 -178.3(5)
C8 C9 C10 C11 0.1(9)
C9 C10 C11 C12 0.4(9)
C10 C11 C12 N13 -0.1(9)
C9 C8 N13 C12 1.4(8)
C7 C8 N13 C12 178.8(5)
C9 C8 N13 Pt -179.1(4)
C7 C8 N13 Pt -1.6(7)
C11 C12 N13 C8 -0.8(8)
C11 C12 N13 Pt 179.6(4)
N1 Pt N13 C8 -36.8(4)
C51 Pt N13 C8 -172.3(14)
O20 Pt N13 C8 142.1(4)
N1 Pt N13 C12 142.7(4)
C51 Pt N13 C12 7.2(18)
O20 Pt N13 C12 -38.4(4)
N1 Pt O20 B20 -67(3)
C51 Pt O20 B20 92.8(4)
N13 Pt O20 B20 -91.5(4)
Pt O20 B20 C21 -84.6(5)
Pt O20 B20 C31 42.2(5)
Pt O20 B20 C41 161.1(3)
O20 B20 C21 C22 134.6(4)
C31 B20 C21 C22 15.9(6)
C41 B20 C21 C22 -108.8(4)
O20 B20 C21 C26 -44.8(5)
C31 B20 C21 C26 -163.6(3)
C41 B20 C21 C26 71.7(4)
C26 C21 C22 F22 -174.9(4)
B20 C21 C22 F22 5.7(5)
C26 C21 C22 C23 0.0
B20 C21 C22 C23 -179.4(4)
F22 C22 C23 F23 -4.9(4)
C21 C22 C23 F23 179.8(4)
F22 C22 C23 C24 175.3(4)
C21 C22 C23 C24 0.0
F23 C23 C24 F24 -1.9(5)
C22 C23 C24 F24 178.0(4)
F23 C23 C24 C25 -179.8(4)
C22 C23 C24 C25 0.0
F24 C24 C25 F25 4.0(4)
C23 C24 C25 F25 -178.0(4)
F24 C24 C25 C26 -178.0(4)
C23 C24 C25 C26 0.0
F25 C25 C26 F26 2.4(4)
C24 C25 C26 F26 -175.6(4)
F25 C25 C26 C21 178.0(4)
C24 C25 C26 C21 0.0
C22 C21 C26 F26 175.4(4)
B20 C21 C26 F26 -5.1(4)
C22 C21 C26 C25 0.0
B20 C21 C26 C25 179.5(4)
O20 B20 C31 C32 -83.4(4)
C21 B20 C31 C32 38.4(5)
C41 B20 C31 C32 159.9(3)
O20 B20 C31 C36 94.6(4)
C21 B20 C31 C36 -143.6(3)
C41 B20 C31 C36 -22.2(5)
C36 C31 C32 F32 -176.6(4)
B20 C31 C32 F32 1.4(5)
C36 C31 C32 C33 0.0
B20 C31 C32 C33 178.0(4)
F32 C32 C33 F33 -3.2(4)
C31 C32 C33 F33 179.9(4)
F32 C32 C33 C34 176.9(4)
C31 C32 C33 C34 0.0
F33 C33 C34 F34 0.2(4)
C32 C33 C34 F34 -179.9(4)
F33 C33 C34 C35 -179.9(4)
C32 C33 C34 C35 0.0
F34 C34 C35 F35 0.6(5)
C33 C34 C35 F35 -179.3(4)
F34 C34 C35 C36 179.9(4)
C33 C34 C35 C36 0.0
F35 C35 C36 F36 1.8(4)
C34 C35 C36 F36 -177.5(4)
F35 C35 C36 C31 179.3(4)
C34 C35 C36 C31 0.0
C32 C31 C36 F36 177.3(4)
B20 C31 C36 F36 -0.7(5)
C32 C31 C36 C35 0.0
B20 C31 C36 C35 -178.0(4)
O20 B20 C41 C42 -175.1(3)
C21 B20 C41 C42 67.3(4)
C31 B20 C41 C42 -61.1(5)
O20 B20 C41 C46 2.5(6)
C21 B20 C41 C46 -115.1(4)
C31 B20 C41 C46 116.5(4)
C46 C41 C42 F42 -179.3(5)
B20 C41 C42 F42 -1.6(5)
C46 C41 C42 C43 0.0
B20 C41 C42 C43 177.7(4)
F42 C42 C43 F43 -1.1(5)
C41 C42 C43 F43 179.6(5)
F42 C42 C43 C44 179.3(4)
C41 C42 C43 C44 0.0
F43 C43 C44 F44 0.1(4)
C42 C43 C44 F44 179.8(4)
F43 C43 C44 C45 -179.6(5)
C42 C43 C44 C45 0.0
F44 C44 C45 F45 0.4(4)
C43 C44 C45 F45 -179.8(4)
F44 C44 C45 C46 -179.8(4)
C43 C44 C45 C46 0.0
F45 C45 C46 F46 -1.0(4)
C44 C45 C46 F46 179.2(4)
F45 C45 C46 C41 179.8(4)
C44 C45 C46 C41 0.0
C42 C41 C46 F46 -179.2(4)
B20 C41 C46 F46 3.3(5)
C42 C41 C46 C45 0.0
B20 C41 C46 C45 -177.5(4)
N1 Pt C51 C52 -118.7(2)
O20 Pt C51 C52 62.2(2)
N13 Pt C51 C52 16.6(17)
N1 Pt C51 C56 68.6(2)
O20 Pt C51 C56 -110.4(2)
N13 Pt C51 C56 -156.1(15)
C56 C51 C52 C53 0.0
Pt C51 C52 C53 -172.9(3)
C51 C52 C53 C54 0.0
C51 C52 C53 C57 178.3(5)
C52 C53 C54 C55 0.0
C57 C53 C54 C55 -178.3(5)
C52 C53 C54 C58 177.3(5)
C57 C53 C54 C58 -0.9(6)
C53 C54 C55 C56 0.0
C58 C54 C55 C56 -177.3(5)
C54 C55 C56 C51 0.0
C52 C51 C56 C55 0.0
Pt C51 C56 C55 172.4(3)
